data_4064245
loop_
_publ_author_name
'Shima, Takanori'
'Nishiura, Masayoshi'
'Hou, Zhaomin'

_publ_section_title
;
 Tetra-, Penta-, and Hexanuclear Yttrium Hydride Clusters from
 Half-Sandwich Bis(aminobenzyl) Complexes Containing Various
 Cyclopentadienyl Ligands
;
_journal_issue 9
_journal_name_full Organometallics
_journal_page_first 2513
_journal_paper_doi 10.1021/om1012055
_journal_volume 30
_journal_year 2011
_chemical_formula_sum 'C52 H92 O4 Y4'
_chemical_formula_weight 1136.90
_chemical_name_systematic
; 
 ? 
;
_space_group_IT_number 23
_symmetry_cell_setting orthorhombic
_symmetry_space_group_name_Hall 'I 2 2'
_symmetry_space_group_name_H-M 'I 2 2 2'
_atom_sites_solution_hydrogens geom
_atom_sites_solution_primary direct
_atom_sites_solution_secondary difmap
_audit_creation_method SHELXL-97
_cell_angle_alpha 90.00
_cell_angle_beta 90.00
_cell_angle_gamma 90.00
_cell_formula_units_Z 2
_cell_length_a 12.371(2)
_cell_length_b 15.336(3)
_cell_length_c 16.871(3)
_cell_measurement_reflns_used 10051
_cell_measurement_temperature 173(2)
_cell_measurement_theta_max 27.54
_cell_measurement_theta_min 1.79
_cell_volume 3200.8(10)
_computing_cell_refinement 'Bruker SMART'
_computing_data_collection 'Bruker SMART'
_computing_data_reduction 'Bruker SAINT'
_computing_molecular_graphics 'ORTEP-III (Farrugia, 1997)'
_computing_publication_material 'Bruker SHELXTL'
_computing_structure_refinement 'SHELXL-97 (Sheldrick, 1997)'
_computing_structure_solution 'SHELXS-97 (Sheldrick, 1990)'
_diffrn_ambient_temperature 173(2)
_diffrn_measured_fraction_theta_full 0.987
_diffrn_measured_fraction_theta_max 0.987
_diffrn_measurement_device_type 'CCD area detector'
_diffrn_measurement_method 'phi and omega scans'
_diffrn_radiation_monochromator graphite
_diffrn_radiation_source 'fine-focus sealed tube'
_diffrn_radiation_type MoK\a
_diffrn_radiation_wavelength 0.71073
_diffrn_reflns_av_R_equivalents 0.0471
_diffrn_reflns_av_sigmaI/netI 0.0980
_diffrn_reflns_limit_h_max 15
_diffrn_reflns_limit_h_min -15
_diffrn_reflns_limit_k_max 19
_diffrn_reflns_limit_k_min -14
_diffrn_reflns_limit_l_max 21
_diffrn_reflns_limit_l_min -21
_diffrn_reflns_number 10051
_diffrn_reflns_theta_full 27.54
_diffrn_reflns_theta_max 27.54
_diffrn_reflns_theta_min 1.79
_exptl_absorpt_coefficient_mu 3.623
_exptl_absorpt_correction_T_max 0.4095
_exptl_absorpt_correction_T_min 0.3251
_exptl_absorpt_correction_type empirical
_exptl_absorpt_process_details 'Bruker SADABS'
_exptl_crystal_density_diffrn 1.180
_exptl_crystal_density_method 'not measured'
_exptl_crystal_F_000 1184
_exptl_crystal_size_max 0.40
_exptl_crystal_size_mid 0.30
_exptl_crystal_size_min 0.30
_platon_squeeze_details
;
;
_refine_diff_density_max 0.875
_refine_diff_density_min -0.431
_refine_diff_density_rms 0.072
_refine_ls_abs_structure_details 'Flack H D (1983), Acta Cryst. A39, 876-881'
_refine_ls_abs_structure_Flack 0.045(9)
_refine_ls_extinction_method none
_refine_ls_goodness_of_fit_ref 0.862
_refine_ls_hydrogen_treatment mixed
_refine_ls_matrix_type full
_refine_ls_number_parameters 152
_refine_ls_number_reflns 3590
_refine_ls_number_restraints 0
_refine_ls_restrained_S_all 0.862
_refine_ls_R_factor_all 0.0522
_refine_ls_R_factor_gt 0.0358
_refine_ls_shift/su_max 0.000
_refine_ls_shift/su_mean 0.000
_refine_ls_structure_factor_coef Fsqd
_refine_ls_weighting_details 'calc w=1/[\s^2^(Fo^2^)+(0.0297P)^2^+0.0000P] where P=(Fo^2^+2Fc^2^)/3'
_refine_ls_weighting_scheme calc
_refine_ls_wR_factor_gt 0.0680
_refine_ls_wR_factor_ref 0.0700
_reflns_number_gt 2679
_reflns_number_total 3590
_reflns_threshold_expression >2sigma(I)
_cod_data_source_file om1012055_si_002.cif
_cod_data_source_block 6
_cod_depositor_comments
;
The following automatic conversions were performed:

'_symmetry_cell_setting' value 'Orthorhombic' changed to
'orthorhombic' according to
/home/saulius/struct/CIF-dictionaries/cif_core.dic dictionary named
'cif_core.dic' version 2.4.1 from 2010-06-29.

Automatic conversion script
Id: cif_fix_values 1715 2011-07-08 13:25:40Z adriana 
;
_cod_original_sg_symbol_H-M I222
_cod_database_code 4064245

loop_
_symmetry_equiv_pos_as_xyz
'x, y, z'
'-x, -y, z'
'-x, y, -z'
'x, -y, -z'
'x+1/2, y+1/2, z+1/2'
'-x+1/2, -y+1/2, z+1/2'
'-x+1/2, y+1/2, -z+1/2'
'x+1/2, -y+1/2, -z+1/2'

loop_
_atom_site_label
_atom_site_type_symbol
_atom_site_fract_x
_atom_site_fract_y
_atom_site_fract_z
_atom_site_U_iso_or_equiv
_atom_site_adp_type
_atom_site_occupancy
_atom_site_symmetry_multiplicity
_atom_site_calc_flag
_atom_site_refinement_flags
Y1 Y 0.38494(3) 0.09096(2) 0.05556(2) 0.02142(10) Uani 1 1 d .
O1 O 0.2726(2) 0.18588(19) -0.02583(16) 0.0307(7) Uani 1 1 d .
C1 C 0.4040(4) 0.1074(3) 0.2102(2) 0.0329(12) Uani 1 1 d .
C2 C 0.3134(4) 0.0543(3) 0.2020(2) 0.0347(12) Uani 1 1 d .
C3 C 0.2295(3) 0.1061(3) 0.1697(2) 0.0303(10) Uani 1 1 d .
C4 C 0.2711(4) 0.1922(3) 0.1591(2) 0.0284(10) Uani 1 1 d .
C5 C 0.3799(4) 0.1926(3) 0.1843(2) 0.0325(10) Uani 1 1 d .
C6 C 0.3010(4) -0.0382(3) 0.2292(3) 0.0505(14) Uani 1 1 d .
H6A H 0.3401 -0.0770 0.1931 0.076 Uiso 1 1 calc R
H6B H 0.2242 -0.0538 0.2296 0.076 Uiso 1 1 calc R
H6C H 0.3306 -0.0441 0.2828 0.076 Uiso 1 1 calc R
C7 C 0.1147(4) 0.0783(3) 0.1568(2) 0.0408(11) Uani 1 1 d .
H7A H 0.1127 0.0295 0.1194 0.061 Uiso 1 1 calc R
H7B H 0.0732 0.1273 0.1352 0.061 Uiso 1 1 calc R
H7C H 0.0830 0.0601 0.2074 0.061 Uiso 1 1 calc R
C8 C 0.2065(4) 0.2708(3) 0.1370(3) 0.0442(13) Uani 1 1 d .
H8A H 0.1602 0.2876 0.1815 0.066 Uiso 1 1 calc R
H8B H 0.1616 0.2574 0.0907 0.066 Uiso 1 1 calc R
H8C H 0.2555 0.3190 0.1241 0.066 Uiso 1 1 calc R
C9 C 0.4479(4) 0.2720(3) 0.1891(3) 0.0522(14) Uani 1 1 d .
H9A H 0.4501 0.3006 0.1372 0.078 Uiso 1 1 calc R
H9B H 0.5214 0.2559 0.2051 0.078 Uiso 1 1 calc R
H9C H 0.4172 0.3122 0.2283 0.078 Uiso 1 1 calc R
C10 C 0.1648(3) 0.1681(3) -0.0532(3) 0.0475(12) Uani 1 1 d .
H10A H 0.1176 0.1520 -0.0081 0.057 Uiso 1 1 calc R
H10B H 0.1652 0.1194 -0.0917 0.057 Uiso 1 1 calc R
C11 C 0.1251(5) 0.2501(3) -0.0918(3) 0.0630(15) Uani 1 1 d .
H11A H 0.0793 0.2366 -0.1383 0.076 Uiso 1 1 calc R
H11B H 0.0827 0.2858 -0.0540 0.076 Uiso 1 1 calc R
C12 C 0.2254(4) 0.2963(4) -0.1163(4) 0.083(2) Uani 1 1 d .
H12A H 0.2425 0.2839 -0.1725 0.100 Uiso 1 1 calc R
H12B H 0.2171 0.3601 -0.1095 0.100 Uiso 1 1 calc R
C13 C 0.3106(4) 0.2628(3) -0.0642(3) 0.0655(16) Uani 1 1 d .
H13A H 0.3760 0.2493 -0.0956 0.079 Uiso 1 1 calc R
H13B H 0.3298 0.3074 -0.0241 0.079 Uiso 1 1 calc R
H1 H 0.466(3) 0.085(2) 0.2305(18) 0.014(10) Uiso 1 1 d .
H2 H 0.280(5) 0.0000 0.0000 0.052(19) Uiso 1 2 d S
H3 H 0.5000 0.178(3) 0.0000 0.023(15) Uiso 1 2 d S
H4 H 0.444(3) 0.049(2) -0.063(2) 0.056(13) Uiso 1 1 d .

loop_
_atom_site_aniso_label
_atom_site_aniso_U_11
_atom_site_aniso_U_22
_atom_site_aniso_U_33
_atom_site_aniso_U_23
_atom_site_aniso_U_13
_atom_site_aniso_U_12
Y1 0.02136(17) 0.02011(16) 0.02278(16) -0.0019(2) 0.0012(2) 0.0007(2)
O1 0.0274(18) 0.0289(18) 0.0358(17) 0.0051(14) -0.0023(13) 0.0020(14)
C1 0.026(3) 0.049(3) 0.024(2) -0.005(2) 0.002(2) 0.005(2)
C2 0.046(3) 0.036(3) 0.023(2) 0.006(2) 0.014(2) 0.006(2)
C3 0.030(3) 0.036(3) 0.025(2) -0.001(2) 0.0082(19) 0.004(2)
C4 0.040(3) 0.021(2) 0.025(2) -0.008(2) 0.007(2) 0.004(2)
C5 0.039(3) 0.035(3) 0.023(2) -0.0118(18) 0.004(2) -0.002(3)
C6 0.047(3) 0.049(3) 0.055(3) 0.008(3) 0.016(3) 0.006(3)
C7 0.034(2) 0.041(3) 0.047(2) -0.005(2) 0.013(3) 0.001(3)
C8 0.056(3) 0.036(3) 0.041(3) -0.007(2) 0.004(2) 0.010(2)
C9 0.061(3) 0.046(3) 0.049(3) -0.021(3) 0.008(3) -0.012(3)
C10 0.037(3) 0.052(3) 0.054(3) 0.002(3) -0.007(3) 0.000(2)
C11 0.051(3) 0.066(4) 0.073(3) 0.017(3) -0.028(3) 0.004(3)
C12 0.055(4) 0.096(5) 0.098(5) 0.055(4) -0.033(4) -0.014(4)
C13 0.050(3) 0.064(4) 0.083(4) 0.049(4) -0.001(3) 0.007(3)

loop_
_atom_type_symbol
_atom_type_description
_atom_type_scat_dispersion_real
_atom_type_scat_dispersion_imag
_atom_type_scat_source
C C 0.0033 0.0016 'International Tables Vol C Tables 4.2.6.8 and 6.1.1.4'
H H 0.0000 0.0000 'International Tables Vol C Tables 4.2.6.8 and 6.1.1.4'
O O 0.0106 0.0060 'International Tables Vol C Tables 4.2.6.8 and 6.1.1.4'
Y Y -2.7962 3.5667 'International Tables Vol C Tables 4.2.6.8 and 6.1.1.4'

loop_
_geom_angle_atom_site_label_1
_geom_angle_atom_site_label_2
_geom_angle_atom_site_label_3
_geom_angle
_geom_angle_site_symmetry_1
_geom_angle_site_symmetry_3
O1 Y1 C1 123.56(12) . .
O1 Y1 C5 95.53(12) . .
C1 Y1 C5 30.81(13) . .
O1 Y1 C2 117.12(12) . .
C1 Y1 C2 30.35(13) . .
C5 Y1 C2 50.70(13) . .
O1 Y1 C4 74.11(11) . .
C1 Y1 C4 50.02(13) . .
C5 Y1 C4 30.29(13) . .
C2 Y1 C4 50.20(13) . .
O1 Y1 C3 86.86(11) . .
C1 Y1 C3 49.92(13) . .
C5 Y1 C3 50.32(13) . .
C2 Y1 C3 30.30(12) . .
C4 Y1 C3 30.35(12) . .
O1 Y1 Y1 100.46(7) . 4
C1 Y1 Y1 129.23(11) . 4
C5 Y1 Y1 159.52(9) . 4
C2 Y1 Y1 109.86(10) . 4
C4 Y1 Y1 146.03(9) . 4
C3 Y1 Y1 117.62(9) . 4
O1 Y1 Y1 99.58(7) . 3_655
C1 Y1 Y1 118.05(10) . 3_655
C5 Y1 Y1 117.79(11) . 3_655
C2 Y1 Y1 141.41(10) . 3_655
C4 Y1 Y1 141.55(9) . 3_655
C3 Y1 Y1 167.37(9) . 3_655
Y1 Y1 Y1 72.134(13) 4 3_655
O1 Y1 Y1 145.65(7) . 2_655
C1 Y1 Y1 90.16(10) . 2_655
C5 Y1 Y1 115.12(10) . 2_655
C2 Y1 Y1 95.10(10) . 2_655
C4 Y1 Y1 140.10(9) . 2_655
C3 Y1 Y1 124.21(9) . 2_655
Y1 Y1 Y1 54.485(14) 4 2_655
Y1 Y1 Y1 53.381(14) 3_655 2_655
O1 Y1 H2 78.1(7) . .
C1 Y1 H2 123.7(5) . .
C5 Y1 H2 136.6(11) . .
C2 Y1 H2 93.8(6) . .
C4 Y1 H2 109.8(12) . .
C3 Y1 H2 86.3(11) . .
Y1 Y1 H2 37.8(13) 4 .
Y1 Y1 H2 105.6(11) 3_655 .
Y1 Y1 H2 88.8(12) 2_655 .
O1 Y1 H3 76.3(6) . .
C1 Y1 H3 108.2(4) . .
C5 Y1 H3 90.5(7) . .
C2 Y1 H3 138.2(5) . .
C4 Y1 H3 105.5(10) . .
C3 Y1 H3 135.9(10) . .
Y1 Y1 H3 105.6(9) 4 .
Y1 Y1 H3 37.9(10) 3_655 .
Y1 Y1 H3 87.7(9) 2_655 .
H2 Y1 H3 128.0(7) . .
O1 Y1 H4 81.7(9) . .
C1 Y1 H4 152.7(9) . .
C5 Y1 H4 155.1(9) . .
C2 Y1 H4 151.0(9) . .
C4 Y1 H4 155.6(9) . .
C3 Y1 H4 152.8(10) . .
Y1 Y1 H4 42.0(9) 4 .
Y1 Y1 H4 39.7(10) 3_655 .
Y1 Y1 H4 64.0(9) 2_655 .
H2 Y1 H4 67.3(13) . .
H3 Y1 H4 64.7(12) . .
C13 O1 C10 108.5(4) . .
C13 O1 Y1 124.2(3) . .
C10 O1 Y1 126.6(3) . .
C2 C1 C5 109.9(4) . .
C2 C1 Y1 76.9(2) . .
C5 C1 Y1 76.2(2) . .
C2 C1 H1 120(2) . .
C5 C1 H1 130(2) . .
Y1 C1 H1 115(2) . .
C1 C2 C3 107.5(4) . .
C1 C2 C6 127.2(4) . .
C3 C2 C6 125.0(4) . .
C1 C2 Y1 72.8(2) . .
C3 C2 Y1 76.7(2) . .
C6 C2 Y1 121.0(3) . .
C2 C3 C4 107.6(4) . .
C2 C3 C7 126.3(4) . .
C4 C3 C7 125.8(4) . .
C2 C3 Y1 73.0(2) . .
C4 C3 Y1 74.7(2) . .
C7 C3 Y1 122.8(3) . .
C5 C4 C3 108.0(4) . .
C5 C4 C8 125.6(4) . .
C3 C4 C8 125.8(4) . .
C5 C4 Y1 72.7(2) . .
C3 C4 Y1 74.9(2) . .
C8 C4 Y1 125.1(3) . .
C1 C5 C4 107.0(4) . .
C1 C5 C9 128.6(5) . .
C4 C5 C9 124.1(4) . .
C1 C5 Y1 73.0(2) . .
C4 C5 Y1 77.0(2) . .
C9 C5 Y1 120.7(3) . .
C2 C6 H6A 109.5 . .
C2 C6 H6B 109.5 . .
H6A C6 H6B 109.5 . .
C2 C6 H6C 109.5 . .
H6A C6 H6C 109.5 . .
H6B C6 H6C 109.5 . .
C3 C7 H7A 109.5 . .
C3 C7 H7B 109.5 . .
H7A C7 H7B 109.5 . .
C3 C7 H7C 109.5 . .
H7A C7 H7C 109.5 . .
H7B C7 H7C 109.5 . .
C4 C8 H8A 109.5 . .
C4 C8 H8B 109.5 . .
H8A C8 H8B 109.5 . .
C4 C8 H8C 109.5 . .
H8A C8 H8C 109.5 . .
H8B C8 H8C 109.5 . .
C5 C9 H9A 109.5 . .
C5 C9 H9B 109.5 . .
H9A C9 H9B 109.5 . .
C5 C9 H9C 109.5 . .
H9A C9 H9C 109.5 . .
H9B C9 H9C 109.5 . .
O1 C10 C11 106.6(4) . .
O1 C10 H10A 110.4 . .
C11 C10 H10A 110.4 . .
O1 C10 H10B 110.4 . .
C11 C10 H10B 110.4 . .
H10A C10 H10B 108.6 . .
C12 C11 C10 104.3(4) . .
C12 C11 H11A 110.9 . .
C10 C11 H11A 110.9 . .
C12 C11 H11B 110.9 . .
C10 C11 H11B 110.9 . .
H11A C11 H11B 108.9 . .
C13 C12 C11 105.5(4) . .
C13 C12 H12A 110.6 . .
C11 C12 H12A 110.6 . .
C13 C12 H12B 110.6 . .
C11 C12 H12B 110.6 . .
H12A C12 H12B 108.8 . .
O1 C13 C12 109.0(4) . .
O1 C13 H13A 109.9 . .
C12 C13 H13A 109.9 . .
O1 C13 H13B 109.9 . .
C12 C13 H13B 109.9 . .
H13A C13 H13B 108.3 . .

loop_
_geom_bond_atom_site_label_1
_geom_bond_atom_site_label_2
_geom_bond_distance
_geom_bond_site_symmetry_2
Y1 O1 2.436(3) .
Y1 C1 2.632(4) .
Y1 C5 2.673(3) .
Y1 C2 2.683(4) .
Y1 C4 2.729(4) .
Y1 C3 2.731(4) .
Y1 Y1 3.3612(9) 4
Y1 Y1 3.4088(9) 3_655
Y1 Y1 3.9859(9) 2_655
Y1 H2 2.13(4) .
Y1 H3 2.16(3) .
Y1 H4 2.23(4) .
O1 C13 1.425(5) .
O1 C10 1.437(5) .
C1 C2 1.392(6) .
C1 C5 1.410(6) .
C1 H1 0.91(3) .
C2 C3 1.416(6) .
C2 C6 1.499(5) .
C3 C4 1.429(6) .
C3 C7 1.499(6) .
C4 C5 1.412(6) .
C4 C8 1.493(6) .
C5 C9 1.483(6) .
C6 H6A 0.9800 .
C6 H6B 0.9800 .
C6 H6C 0.9800 .
C7 H7A 0.9800 .
C7 H7B 0.9800 .
C7 H7C 0.9800 .
C8 H8A 0.9800 .
C8 H8B 0.9800 .
C8 H8C 0.9800 .
C9 H9A 0.9800 .
C9 H9B 0.9800 .
C9 H9C 0.9800 .
C10 C11 1.499(6) .
C10 H10A 0.9900 .
C10 H10B 0.9900 .
C11 C12 1.487(7) .
C11 H11A 0.9900 .
C11 H11B 0.9900 .
C12 C13 1.466(6) .
C12 H12A 0.9900 .
C12 H12B 0.9900 .
C13 H13A 0.9900 .
C13 H13B 0.9900 .

loop_
_platon_squeeze_void_nr
_platon_squeeze_void_average_x
_platon_squeeze_void_average_y
_platon_squeeze_void_average_z
_platon_squeeze_void_volume
_platon_squeeze_void_count_electrons
_platon_squeeze_void_content
1 0.000 0.000 0.000 10 1 ' '
2 -0.029 0.000 0.500 328 103 ' '
3 -0.003 0.500 0.000 328 103 ' '
4 0.500 0.500 0.500 10 1 ' '
